data_1546753
loop_
_publ_author_name
'Reddy G., Upendar'
'Liu, Jingjing'
'Hoffmann, Patrick'
'Steinmetzer, Johannes'
'G\"orls, Helmar'
'Kupfer, Stephan'
'Askes, Sven H. C.'
'Neugebauer, Ute'
'Gr\"afe, Stefanie'
'Schiller, Alexander'

_publ_section_title
;
 Light-responsive paper strips as CO-releasing material with a
 colourimetric response
;
_journal_name_full 'Chem. Sci.'
_journal_paper_doi 10.1039/C7SC01692A
_journal_year 2017
_chemical_formula_moiety 'C29 H26 Mn N6 O5 S, C F3 O3 S, C H4 O'
_chemical_formula_sum 'C31 H30 F3 Mn N6 O9 S2'
_chemical_formula_weight 806.67
_space_group_crystal_system triclinic
_space_group_IT_number 2
_space_group_name_Hall '-P 1'
_space_group_name_H-M_alt 'P -1'
_symmetry_space_group_name_Hall '-P 1'
_symmetry_space_group_name_H-M 'P -1'
_atom_sites_solution_hydrogens geom
_audit_creation_method SHELXL-2016/6
_audit_update_record
;
2017-02-22 deposited with the CCDC.
2017-08-02 downloaded from the CCDC.
;
_cell_angle_alpha 79.225(1)
_cell_angle_beta 83.349(1)
_cell_angle_gamma 75.404(1)
_cell_formula_units_Z 4
_cell_length_a 10.5628(2)
_cell_length_b 13.4613(3)
_cell_length_c 26.2818(5)
_cell_measurement_reflns_used 43489
_cell_measurement_temperature 133(2)
_cell_measurement_theta_max 27.103
_cell_measurement_theta_min 1.651
_cell_volume 3543.33(13)
_computing_cell_refinement DENZO
_computing_data_collection COLLECT
_computing_data_reduction DENZO
_computing_molecular_graphics SHELXTL/PC
_computing_publication_material 'SHELXL-2016/6 (Sheldrick, 2016)'
_computing_structure_refinement 'SHELXL-2016/6 (Sheldrick, 2016)'
_computing_structure_solution 'SHELXS-97 (Sheldrick, 2008)'
_diffrn_ambient_temperature 133(2)
_diffrn_measured_fraction_theta_full 0.987
_diffrn_measured_fraction_theta_max 0.986
_diffrn_measurement_device_type KappaCCD
_diffrn_measurement_method 'phi- + omega-scan'
_diffrn_radiation_type MoK\a
_diffrn_radiation_wavelength 0.71073
_diffrn_reflns_av_R_equivalents 0.0315
_diffrn_reflns_av_unetI/netI 0.0419
_diffrn_reflns_Laue_measured_fraction_full 0.987
_diffrn_reflns_Laue_measured_fraction_max 0.986
_diffrn_reflns_limit_h_max 13
_diffrn_reflns_limit_h_min -13
_diffrn_reflns_limit_k_max 17
_diffrn_reflns_limit_k_min -17
_diffrn_reflns_limit_l_max 33
_diffrn_reflns_limit_l_min -33
_diffrn_reflns_number 43849
_diffrn_reflns_point_group_measured_fraction_full 0.987
_diffrn_reflns_point_group_measured_fraction_max 0.986
_diffrn_reflns_theta_full 25.242
_diffrn_reflns_theta_max 27.103
_diffrn_reflns_theta_min 1.651
_diffrn_source micro-scource
_exptl_absorpt_coefficient_mu 0.567
_exptl_absorpt_correction_T_max 0.7456
_exptl_absorpt_correction_T_min 0.6886
_exptl_absorpt_correction_type multi-scan
_exptl_absorpt_process_details 'SADABS, Bruker-AXS, 2002'
_exptl_crystal_colour orange
_exptl_crystal_density_diffrn 1.512
_exptl_crystal_description prism
_exptl_crystal_F_000 1656
_exptl_crystal_size_max 0.134
_exptl_crystal_size_mid 0.122
_exptl_crystal_size_min 0.108
_refine_diff_density_max 2.865
_refine_diff_density_min -3.776
_refine_diff_density_rms 0.132
_refine_ls_extinction_method none
_refine_ls_goodness_of_fit_ref 1.018
_refine_ls_hydrogen_treatment constr
_refine_ls_matrix_type full
_refine_ls_number_parameters 925
_refine_ls_number_reflns 15418
_refine_ls_number_restraints 0
_refine_ls_restrained_S_all 1.018
_refine_ls_R_factor_all 0.1040
_refine_ls_R_factor_gt 0.0887
_refine_ls_shift/su_max 0.025
_refine_ls_shift/su_mean 0.000
_refine_ls_structure_factor_coef Fsqd
_refine_ls_weighting_details 'w=1/[\s^2^(Fo^2^)+(0.1147P)^2^+21.2174P] where P=(Fo^2^+2Fc^2^)/3'
_refine_ls_weighting_scheme calc
_refine_ls_wR_factor_gt 0.2279
_refine_ls_wR_factor_ref 0.2428
_reflns_Friedel_coverage 0.000
_reflns_number_gt 12796
_reflns_number_total 15418
_reflns_threshold_expression 'I > 2\s(I)'
_cod_data_source_file c7sc01692a2.cif
_cod_data_source_block FO6043
_cod_database_code 1546753
_shelx_shelxl_version_number 2016/6
_shelx_space_group_comment
;
The symmetry employed for this shelxl refinement is uniquely defined
by the following loop, which should always be used as a source of
symmetry information in preference to the above space-group names.
They are only intended as comments.
;
_shelx_estimated_absorpt_t_min 0.928
_shelx_estimated_absorpt_t_max 0.941

loop_
_space_group_symop_operation_xyz
'x, y, z'
'-x, -y, -z'

loop_
_atom_site_label
_atom_site_type_symbol
_atom_site_fract_x
_atom_site_fract_y
_atom_site_fract_z
_atom_site_U_iso_or_equiv
_atom_site_adp_type
_atom_site_occupancy
_atom_site_site_symmetry_order
_atom_site_calc_flag
_atom_site_refinement_flags_posn
_atom_site_refinement_flags_adp
_atom_site_refinement_flags_occupancy
_atom_site_disorder_assembly
_atom_site_disorder_group
Mn1A Mn 0.30012(6) 0.00967(5) 0.75698(3) 0.02042(16) Uani 1 1 d . . . . .
S1A S 0.14034(10) 0.17507(8) 0.66606(4) 0.0210(2) Uani 1 1 d . . . . .
O1A O 0.0186(3) 0.1610(3) 0.69249(13) 0.0284(7) Uani 1 1 d . . . . .
O2A O 0.2131(3) 0.1046(2) 0.63312(13) 0.0276(7) Uani 1 1 d . . . . .
O3A O 0.3296(3) -0.1139(3) 0.67201(14) 0.0315(8) Uani 1 1 d . . . . .
O4A O 0.3882(5) -0.2010(3) 0.8157(2) 0.0534(12) Uani 1 1 d . . . . .
O5A O 0.0354(3) -0.0334(3) 0.78022(16) 0.0364(8) Uani 1 1 d . . . . .
N1A N 0.4813(3) 0.0435(3) 0.74518(14) 0.0209(7) Uani 1 1 d . . . . .
N2A N 0.2444(3) 0.1661(3) 0.71488(13) 0.0180(7) Uani 1 1 d . . . . .
N3A N 0.2803(4) 0.0931(3) 0.81645(15) 0.0256(8) Uani 1 1 d . . . . .
N4A N 0.0663(4) 0.5940(3) 0.53604(16) 0.0283(8) Uani 1 1 d . . . . .
N5A N -0.0282(4) 0.6642(3) 0.54965(15) 0.0270(8) Uani 1 1 d . . . . .
N6A N -0.1023(4) 1.0534(3) 0.42294(15) 0.0264(8) Uani 1 1 d . . . . .
C1A C 0.5900(5) -0.0147(4) 0.7676(2) 0.0299(10) Uani 1 1 d . . . . .
H1AA H 0.588384 -0.082204 0.786092 0.036 Uiso 1 1 calc R U . . .
C2A C 0.7047(5) 0.0196(4) 0.7650(2) 0.0329(11) Uani 1 1 d . . . . .
H2AA H 0.780640 -0.024356 0.780392 0.040 Uiso 1 1 calc R U . . .
C3A C 0.7056(5) 0.1189(4) 0.73963(19) 0.0314(11) Uani 1 1 d . . . . .
H3AA H 0.781528 0.145281 0.738253 0.038 Uiso 1 1 calc R U . . .
C4A C 0.5949(4) 0.1796(4) 0.71622(18) 0.0252(9) Uani 1 1 d . . . . .
H4AA H 0.593818 0.247976 0.698306 0.030 Uiso 1 1 calc R U . . .
C5A C 0.4854(4) 0.1389(3) 0.71936(16) 0.0203(8) Uani 1 1 d . . . . .
C6A C 0.3675(4) 0.1964(3) 0.68967(18) 0.0234(9) Uani 1 1 d . . . . .
H6AA H 0.356478 0.272205 0.687757 0.028 Uiso 1 1 calc R U . . .
H6AB H 0.382244 0.181010 0.653773 0.028 Uiso 1 1 calc R U . . .
C7A C 0.1746(5) 0.2352(4) 0.75333(18) 0.0262(9) Uani 1 1 d . . . . .
H7AA H 0.185283 0.306963 0.740846 0.031 Uiso 1 1 calc R U . . .
H7AB H 0.079762 0.237233 0.756297 0.031 Uiso 1 1 calc R U . . .
C8A C 0.2283(4) 0.1962(4) 0.80540(18) 0.0259(9) Uani 1 1 d . . . . .
C9A C 0.2186(5) 0.2624(5) 0.8409(2) 0.0332(11) Uani 1 1 d . . . . .
H9AA H 0.181989 0.334965 0.832152 0.040 Uiso 1 1 calc R U . . .
C10A C 0.2634(5) 0.2202(5) 0.8895(2) 0.0401(13) Uani 1 1 d . . . . .
H10A H 0.256270 0.263638 0.914856 0.048 Uiso 1 1 calc R U . . .
C11A C 0.3183(6) 0.1156(5) 0.9011(2) 0.0429(13) Uani 1 1 d . . . . .
H11A H 0.351461 0.086192 0.934089 0.051 Uiso 1 1 calc R U . . .
C12A C 0.3246(6) 0.0540(5) 0.8643(2) 0.0377(12) Uani 1 1 d . . . . .
H12A H 0.361188 -0.018653 0.872658 0.045 Uiso 1 1 calc R U . . .
C13A C 0.1192(4) 0.3019(3) 0.63106(17) 0.0227(9) Uani 1 1 d . . . . .
C14A C 0.0234(5) 0.3839(4) 0.64793(19) 0.0278(10) Uani 1 1 d . . . . .
H14A H -0.027407 0.372639 0.679816 0.033 Uiso 1 1 calc R U . . .
C15A C 0.0033(5) 0.4813(4) 0.6178(2) 0.0290(10) Uani 1 1 d . . . . .
H15A H -0.062022 0.537317 0.628853 0.035 Uiso 1 1 calc R U . . .
C16A C 0.0785(5) 0.4976(4) 0.57135(18) 0.0260(9) Uani 1 1 d . . . . .
C17A C 0.1757(5) 0.4156(4) 0.55506(19) 0.0313(10) Uani 1 1 d . . . . .
H17A H 0.227491 0.427183 0.523472 0.038 Uiso 1 1 calc R U . . .
C18A C 0.1960(5) 0.3180(4) 0.58499(19) 0.0300(10) Uani 1 1 d . . . . .
H18A H 0.262026 0.262146 0.574201 0.036 Uiso 1 1 calc R U . . .
C19A C -0.0422(4) 0.7588(4) 0.51522(17) 0.0237(9) Uani 1 1 d . . . . .
C20A C -0.1390(5) 0.8421(4) 0.53020(17) 0.0256(9) Uani 1 1 d . . . . .
H20A H -0.192009 0.831320 0.561547 0.031 Uiso 1 1 calc R U . . .
C21A C -0.1591(5) 0.9406(4) 0.49995(18) 0.0247(9) Uani 1 1 d . . . . .
H21A H -0.224820 0.996331 0.511010 0.030 Uiso 1 1 calc R U . . .
C22A C -0.0825(4) 0.9581(3) 0.45300(17) 0.0215(8) Uani 1 1 d . . . . .
C23A C 0.0142(4) 0.8724(4) 0.43764(18) 0.0258(9) Uani 1 1 d . . . . .
H23A H 0.066154 0.882005 0.405912 0.031 Uiso 1 1 calc R U . . .
C24A C 0.0334(4) 0.7754(4) 0.46837(19) 0.0269(9) Uani 1 1 d . . . . .
H24A H 0.098861 0.719151 0.457579 0.032 Uiso 1 1 calc R U . . .
C25A C -0.0233(5) 1.0717(4) 0.3744(2) 0.0344(11) Uani 1 1 d . . . . .
H25A H -0.027436 1.021447 0.352353 0.052 Uiso 1 1 calc R U . . .
H25B H 0.067952 1.063384 0.381754 0.052 Uiso 1 1 calc R U . . .
H25C H -0.057332 1.142477 0.356297 0.052 Uiso 1 1 calc R U . . .
C26A C -0.2003(5) 1.1406(4) 0.4388(2) 0.0308(10) Uani 1 1 d . . . . .
H26A H -0.193666 1.142284 0.475528 0.046 Uiso 1 1 calc R U . . .
H26B H -0.287786 1.133145 0.433952 0.046 Uiso 1 1 calc R U . . .
H26C H -0.185681 1.205496 0.417741 0.046 Uiso 1 1 calc R U . . .
C27A C 0.3209(4) -0.0611(3) 0.70200(19) 0.0244(9) Uani 1 1 d . . . . .
C28A C 0.3558(5) -0.1173(4) 0.7945(2) 0.0337(11) Uani 1 1 d . . . . .
C29A C 0.1353(5) -0.0118(4) 0.77065(19) 0.0286(10) Uani 1 1 d . . . . .
Mn1B Mn 0.70327(7) 0.31136(5) 0.88226(3) 0.02060(17) Uani 1 1 d . . . . .
S1B S 0.80176(10) 0.44952(8) 0.77798(4) 0.0218(2) Uani 1 1 d . . . . .
O1B O 0.7353(3) 0.3910(3) 0.75484(12) 0.0287(7) Uani 1 1 d . . . . .
O2B O 0.9365(3) 0.4107(3) 0.78802(13) 0.0288(7) Uani 1 1 d . . . . .
O3B O 0.9160(4) 0.1688(3) 0.82922(16) 0.0394(9) Uani 1 1 d . . . . .
O4B O 0.6578(5) 0.1260(3) 0.95480(19) 0.0546(12) Uani 1 1 d . . . . .
O5B O 0.5159(4) 0.2731(4) 0.81639(16) 0.0482(11) Uani 1 1 d . . . . .
N1B N 0.8354(4) 0.3416(3) 0.92480(14) 0.0236(8) Uani 1 1 d . . . . .
N2B N 0.7212(4) 0.4607(3) 0.83905(14) 0.0212(7) Uani 1 1 d . . . . .
N3B N 0.5511(4) 0.4120(3) 0.91596(15) 0.0245(8) Uani 1 1 d . . . . .
N4B N 0.7053(4) 0.8824(3) 0.66119(14) 0.0240(8) Uani 1 1 d . . . . .
N5B N 0.6111(4) 0.9055(3) 0.63161(14) 0.0239(8) Uani 1 1 d . . . . .
N6B N 0.5115(4) 1.2844(3) 0.49636(15) 0.0279(8) Uani 1 1 d . . . . .
C1B C 0.8980(5) 0.2731(4) 0.96362(18) 0.0317(11) Uani 1 1 d . . . . .
H1BA H 0.873415 0.208774 0.974509 0.038 Uiso 1 1 calc R U . . .
C2B C 0.9958(6) 0.2920(5) 0.9881(2) 0.0399(13) Uani 1 1 d . . . . .
H2BA H 1.036152 0.242676 1.015863 0.048 Uiso 1 1 calc R U . . .
C3B C 1.0337(5) 0.3840(5) 0.9716(2) 0.0451(15) Uani 1 1 d . . . . .
H3BA H 1.102060 0.398610 0.987308 0.054 Uiso 1 1 calc R U . . .
C4B C 0.9706(5) 0.4557(5) 0.9314(2) 0.0381(12) Uani 1 1 d . . . . .
H4BA H 0.995703 0.519474 0.919195 0.046 Uiso 1 1 calc R U . . .
C5B C 0.8717(5) 0.4323(4) 0.90971(18) 0.0254(9) Uani 1 1 d . . . . .
C6B C 0.7933(5) 0.5098(4) 0.86969(18) 0.0303(10) Uani 1 1 d . . . . .
H6BA H 0.852837 0.545926 0.845578 0.036 Uiso 1 1 calc R U . . .
H6BB H 0.729192 0.562560 0.887082 0.036 Uiso 1 1 calc R U . . .
C7B C 0.5824(5) 0.5245(4) 0.8345(2) 0.0341(12) Uani 1 1 d . . . . .
H7BA H 0.581680 0.599345 0.824904 0.041 Uiso 1 1 calc R U . . .
H7BB H 0.541357 0.504174 0.807278 0.041 Uiso 1 1 calc R U . . .
C8B C 0.5077(5) 0.5050(4) 0.8862(2) 0.0332(11) Uani 1 1 d . . . . .
C9B C 0.3981(6) 0.5776(5) 0.9012(2) 0.0483(16) Uani 1 1 d . . . . .
H9BA H 0.371311 0.643352 0.879916 0.058 Uiso 1 1 calc R U . . .
C10B C 0.3283(6) 0.5529(5) 0.9477(2) 0.0477(15) Uani 1 1 d . . . . .
H10B H 0.251366 0.600770 0.958280 0.057 Uiso 1 1 calc R U . . .
C11B C 0.3714(5) 0.4583(4) 0.9785(2) 0.0354(11) Uani 1 1 d . . . . .
H11B H 0.325129 0.439934 1.010651 0.042 Uiso 1 1 calc R U . . .
C12B C 0.4836(5) 0.3902(4) 0.96177(19) 0.0304(10) Uani 1 1 d . . . . .
H12B H 0.514091 0.325463 0.983445 0.037 Uiso 1 1 calc R U . . .
C13B C 0.7741(4) 0.5772(4) 0.74307(16) 0.0226(9) Uani 1 1 d . . . . .
C14B C 0.6611(4) 0.6150(4) 0.71595(17) 0.0239(9) Uani 1 1 d . . . . .
H14B H 0.602089 0.572023 0.716214 0.029 Uiso 1 1 calc R U . . .
C15B C 0.6358(4) 0.7146(4) 0.68890(17) 0.0241(9) Uani 1 1 d . . . . .
H15B H 0.558804 0.740882 0.670473 0.029 Uiso 1 1 calc R U . . .
C16B C 0.7235(4) 0.7777(4) 0.68844(17) 0.0240(9) Uani 1 1 d . . . . .
C17B C 0.8371(5) 0.7387(4) 0.71558(19) 0.0298(10) Uani 1 1 d . . . . .
H17B H 0.896189 0.781552 0.715361 0.036 Uiso 1 1 calc R U . . .
C18B C 0.8637(5) 0.6379(4) 0.74275(18) 0.0297(10) Uani 1 1 d . . . . .
H18B H 0.941196 0.610670 0.760762 0.036 Uiso 1 1 calc R U . . .
C19B C 0.5863(4) 1.0056(3) 0.60240(16) 0.0224(9) Uani 1 1 d . . . . .
C20B C 0.4889(4) 1.0271(4) 0.56752(17) 0.0258(9) Uani 1 1 d . . . . .
H20B H 0.439397 0.977034 0.567724 0.031 Uiso 1 1 calc R U . . .
C21B C 0.4627(4) 1.1186(4) 0.53291(18) 0.0257(9) Uani 1 1 d . . . . .
H21B H 0.397422 1.129951 0.509089 0.031 Uiso 1 1 calc R U . . .
C22B C 0.5318(4) 1.1956(3) 0.53243(17) 0.0237(9) Uani 1 1 d . . . . .
C23B C 0.6247(5) 1.1761(4) 0.57053(18) 0.0266(9) Uani 1 1 d . . . . .
H23B H 0.668524 1.228554 0.572739 0.032 Uiso 1 1 calc R U . . .
C24B C 0.6521(4) 1.0840(4) 0.60386(17) 0.0238(9) Uani 1 1 d . . . . .
H24B H 0.716105 1.072616 0.628258 0.029 Uiso 1 1 calc R U . . .
C25B C 0.5881(6) 1.3612(4) 0.4936(2) 0.0346(11) Uani 1 1 d . . . . .
H25D H 0.580626 1.383503 0.527418 0.052 Uiso 1 1 calc R U . . .
H25E H 0.554985 1.421397 0.467263 0.052 Uiso 1 1 calc R U . . .
H25F H 0.680249 1.330485 0.484092 0.052 Uiso 1 1 calc R U . . .
C26B C 0.4279(5) 1.2960(4) 0.4540(2) 0.0343(11) Uani 1 1 d . . . . .
H26D H 0.337678 1.297302 0.468229 0.051 Uiso 1 1 calc R U . . .
H26E H 0.460083 1.237363 0.435010 0.051 Uiso 1 1 calc R U . . .
H26F H 0.429954 1.361223 0.430299 0.051 Uiso 1 1 calc R U . . .
C27B C 0.8348(5) 0.2270(4) 0.84911(19) 0.0281(10) Uani 1 1 d . . . . .
C28B C 0.6768(5) 0.1978(4) 0.9270(2) 0.0319(11) Uani 1 1 d . . . . .
C29B C 0.5881(5) 0.2902(4) 0.8408(2) 0.0327(11) Uani 1 1 d . . . . .
S2A S 0.6678(3) -0.2235(2) 0.90527(11) 0.0435(8) Uiso 0.543(5) 1 d . . P A 1
F1A F 0.6318(7) -0.0190(5) 0.8909(3) 0.0432(15) Uiso 0.543(5) 1 d . . P A 1
F2A F 0.6470(11) -0.1261(8) 0.9758(4) 0.087(3) Uiso 0.543(5) 1 d . . P A 1
F3A F 0.8262(10) -0.1131(8) 0.8977(4) 0.080(3) Uiso 0.543(5) 1 d . . P A 1
O6A O 0.7464(9) -0.3037(6) 0.9388(3) 0.0389(18) Uiso 0.543(5) 1 d . . P A 1
O7A O 0.7185(12) -0.2183(8) 0.8477(4) 0.063(3) Uiso 0.543(5) 1 d . . P A 1
O8A O 0.5173(7) -0.1989(6) 0.9314(3) 0.0422(18) Uiso 0.543(5) 1 d . . P A 1
C30A C 0.6956(11) -0.1053(8) 0.9189(4) 0.038(2) Uiso 0.543(5) 1 d . . P A 1
S2C S 0.7418(3) -0.2188(2) 0.89686(12) 0.0358(9) Uiso 0.457(5) 1 d . . P A 2
F1C F 0.7235(10) -0.0995(7) 0.9615(4) 0.061(2) Uiso 0.457(5) 1 d . . P A 2
F2C F 0.5788(9) -0.0441(7) 0.9071(4) 0.053(2) Uiso 0.457(5) 1 d . . P A 2
F3C F 0.531050 -0.190140 0.965250 0.064 Uiso 0.4568 1 d . U P A 2
O6C O 0.6647(10) -0.2241(7) 0.8542(4) 0.039(2) Uiso 0.457(5) 1 d . . P A 2
O7C O 0.8013(9) -0.3087(6) 0.9294(3) 0.0302(18) Uiso 0.457(5) 1 d . . P A 2
O8C O 0.842450 -0.164390 0.874830 0.036 Uiso 0.4568 1 d . U P A 2
C30C C 0.6190(17) -0.1411(14) 0.9332(7) 0.062(4) Uiso 0.457(5) 1 d . . P A 2
S2B S 0.31382(12) 0.50676(9) 0.72886(5) 0.0288(3) Uani 1 1 d . . . . .
C30B C 0.2672(6) 0.6194(4) 0.6779(2) 0.0393(12) Uani 1 1 d . . . . .
F1B F 0.1891(10) 0.6112(7) 0.6453(3) 0.061(2) Uiso 0.530(10) 1 d . . P B 1
F2B F 0.1868(7) 0.7020(6) 0.7023(3) 0.0444(18) Uiso 0.530(10) 1 d . . P B 1
F3B F 0.3671(7) 0.6520(6) 0.6519(3) 0.0377(19) Uiso 0.530(10) 1 d . . P B 1
O6B O 0.3907(8) 0.4327(6) 0.6980(3) 0.040(2) Uiso 0.530(10) 1 d . . P B 1
O7B O 0.3844(9) 0.5429(6) 0.7604(3) 0.042(2) Uiso 0.530(10) 1 d . . P B 1
O8B O 0.1887(7) 0.4865(6) 0.7515(3) 0.0312(17) Uiso 0.530(10) 1 d . . P B 1
F1D F 0.2514(10) 0.5801(7) 0.6342(4) 0.054(2) Uiso 0.470(10) 1 d . . P B 2
F2D F 0.1606(10) 0.6793(8) 0.6875(4) 0.061(3) Uiso 0.470(10) 1 d . . P B 2
F3D F 0.3632(10) 0.6665(8) 0.6648(4) 0.048(3) Uiso 0.470(10) 1 d . . P B 2
O6D O 0.4431(10) 0.4500(7) 0.7123(4) 0.044(2) Uiso 0.470(10) 1 d . . P B 2
O7D O 0.3251(13) 0.5572(9) 0.7730(5) 0.059(3) Uiso 0.470(10) 1 d . . P B 2
O8D O 0.2086(11) 0.4586(9) 0.7339(5) 0.057(3) Uiso 0.470(10) 1 d . . P B 2
O1M O 0.5667(4) 0.4361(4) 0.61008(18) 0.0536(11) Uani 1 1 d . . . . .
H1M H 0.519073 0.445142 0.637513 0.080 Uiso 1 1 calc R U . . .
C1M C 0.6980(6) 0.4248(5) 0.6193(3) 0.0482(14) Uani 1 1 d . . . . .
H1M1 H 0.704519 0.479955 0.637842 0.072 Uiso 1 1 calc R U . . .
H1M2 H 0.750839 0.429909 0.586150 0.072 Uiso 1 1 calc R U . . .
H1M3 H 0.730492 0.356801 0.640439 0.072 Uiso 1 1 calc R U . . .
O2M O 0.0825(7) 0.6002(6) 0.8375(3) 0.092(2) Uani 1 1 d . . . . .
H2M H 0.147048 0.567961 0.820511 0.137 Uiso 1 1 calc R U . . .
C2M C 0.0853(12) 0.7032(8) 0.8308(4) 0.096(3) Uani 1 1 d . . . . .
H2M1 H 0.078537 0.724841 0.864797 0.144 Uiso 1 1 calc R U . . .
H2M2 H 0.011564 0.745407 0.811022 0.144 Uiso 1 1 calc R U . . .
H2M3 H 0.167962 0.712910 0.811791 0.144 Uiso 1 1 calc R U . . .

loop_
_atom_site_aniso_label
_atom_site_aniso_U_11
_atom_site_aniso_U_22
_atom_site_aniso_U_33
_atom_site_aniso_U_23
_atom_site_aniso_U_13
_atom_site_aniso_U_12
Mn1A 0.0177(3) 0.0192(3) 0.0238(3) 0.0004(2) -0.0037(2) -0.0052(2)
S1A 0.0212(5) 0.0196(5) 0.0218(5) -0.0015(4) -0.0056(4) -0.0038(4)
O1A 0.0201(16) 0.0330(18) 0.0325(18) 0.0013(14) -0.0058(13) -0.0101(13)
O2A 0.0364(18) 0.0217(15) 0.0249(16) -0.0058(13) -0.0089(14) -0.0027(13)
O3A 0.0305(18) 0.0242(16) 0.041(2) -0.0125(15) -0.0016(15) -0.0043(14)
O4A 0.052(3) 0.033(2) 0.069(3) 0.021(2) -0.020(2) -0.0134(19)
O5A 0.0245(18) 0.0355(19) 0.050(2) -0.0011(17) 0.0021(15) -0.0141(15)
N1A 0.0172(17) 0.0227(18) 0.0222(18) -0.0043(14) -0.0020(13) -0.0027(14)
N2A 0.0151(16) 0.0194(16) 0.0191(17) -0.0029(13) -0.0011(13) -0.0037(13)
N3A 0.0252(19) 0.033(2) 0.0193(18) -0.0021(15) -0.0014(14) -0.0096(16)
N4A 0.027(2) 0.030(2) 0.028(2) -0.0038(16) -0.0020(16) -0.0071(17)
N5A 0.029(2) 0.028(2) 0.0250(19) -0.0035(16) -0.0069(16) -0.0067(16)
N6A 0.026(2) 0.0236(19) 0.027(2) 0.0013(15) -0.0032(15) -0.0046(15)
C1A 0.022(2) 0.031(2) 0.036(3) -0.001(2) -0.0102(19) -0.0033(19)
C2A 0.021(2) 0.045(3) 0.033(3) -0.006(2) -0.0074(19) -0.005(2)
C3A 0.019(2) 0.050(3) 0.030(2) -0.012(2) -0.0012(18) -0.014(2)
C4A 0.025(2) 0.028(2) 0.026(2) -0.0068(18) -0.0011(17) -0.0112(18)
C5A 0.0144(19) 0.027(2) 0.021(2) -0.0081(16) 0.0012(15) -0.0046(16)
C6A 0.019(2) 0.023(2) 0.027(2) 0.0010(17) -0.0018(17) -0.0074(17)
C7A 0.024(2) 0.025(2) 0.027(2) -0.0083(18) -0.0054(17) 0.0043(18)
C8A 0.022(2) 0.032(2) 0.025(2) -0.0060(18) -0.0016(17) -0.0070(18)
C9A 0.024(2) 0.045(3) 0.033(3) -0.015(2) -0.0010(19) -0.007(2)
C10A 0.034(3) 0.062(4) 0.027(3) -0.019(2) 0.001(2) -0.011(3)
C11A 0.044(3) 0.063(4) 0.022(2) -0.002(2) -0.005(2) -0.016(3)
C12A 0.045(3) 0.042(3) 0.028(3) 0.002(2) -0.008(2) -0.015(2)
C13A 0.024(2) 0.0178(19) 0.025(2) -0.0001(16) -0.0085(17) -0.0023(16)
C14A 0.024(2) 0.030(2) 0.026(2) -0.0040(18) -0.0023(17) 0.0001(18)
C15A 0.026(2) 0.024(2) 0.035(3) -0.0050(19) -0.0025(19) -0.0009(18)
C16A 0.027(2) 0.025(2) 0.026(2) -0.0006(18) -0.0090(18) -0.0050(18)
C17A 0.032(3) 0.031(2) 0.026(2) -0.0014(19) 0.0022(19) -0.004(2)
C18A 0.032(3) 0.027(2) 0.025(2) -0.0001(18) -0.0014(19) -0.0008(19)
C19A 0.025(2) 0.024(2) 0.024(2) -0.0007(17) -0.0099(17) -0.0075(17)
C20A 0.029(2) 0.027(2) 0.020(2) -0.0004(17) -0.0017(17) -0.0063(18)
C21A 0.026(2) 0.024(2) 0.024(2) -0.0062(17) -0.0024(17) -0.0048(18)
C22A 0.022(2) 0.021(2) 0.024(2) -0.0029(16) -0.0064(16) -0.0072(16)
C23A 0.022(2) 0.029(2) 0.025(2) 0.0013(18) -0.0031(17) -0.0064(18)
C24A 0.021(2) 0.026(2) 0.031(2) -0.0011(18) -0.0045(18) -0.0029(18)
C25A 0.028(2) 0.027(2) 0.039(3) 0.008(2) 0.002(2) -0.003(2)
C26A 0.040(3) 0.022(2) 0.032(2) -0.0028(19) -0.009(2) -0.008(2)
C27A 0.016(2) 0.019(2) 0.035(2) 0.0012(18) -0.0035(17) -0.0015(16)
C28A 0.029(3) 0.028(2) 0.042(3) 0.006(2) -0.010(2) -0.010(2)
C29A 0.032(3) 0.022(2) 0.030(2) -0.0003(18) -0.0045(19) -0.0053(19)
Mn1B 0.0236(3) 0.0195(3) 0.0193(3) -0.0046(2) -0.0005(2) -0.0056(3)
S1B 0.0205(5) 0.0245(5) 0.0175(5) -0.0016(4) 0.0010(4) -0.0025(4)
O1B 0.0352(18) 0.0315(17) 0.0212(15) -0.0049(13) -0.0025(13) -0.0104(14)
O2B 0.0219(16) 0.0290(17) 0.0309(17) -0.0012(14) -0.0003(13) -0.0008(13)
O3B 0.041(2) 0.0277(18) 0.045(2) -0.0146(16) 0.0113(17) 0.0001(16)
O4B 0.074(3) 0.026(2) 0.058(3) 0.0016(19) 0.015(2) -0.016(2)
O5B 0.037(2) 0.082(3) 0.038(2) -0.028(2) 0.0001(17) -0.025(2)
N1B 0.0250(19) 0.0255(19) 0.0192(17) -0.0059(14) -0.0009(14) -0.0024(15)
N2B 0.0215(18) 0.0210(17) 0.0183(17) -0.0011(14) -0.0003(14) -0.0016(14)
N3B 0.0265(19) 0.0243(18) 0.0220(18) -0.0033(15) 0.0020(15) -0.0066(15)
N4B 0.0209(18) 0.0275(19) 0.0214(18) 0.0006(15) 0.0005(14) -0.0058(15)
N5B 0.0236(19) 0.0286(19) 0.0178(17) -0.0011(15) 0.0004(14) -0.0058(15)
N6B 0.033(2) 0.0234(19) 0.0247(19) -0.0013(15) -0.0077(16) -0.0022(16)
C1B 0.038(3) 0.032(2) 0.021(2) -0.0053(19) -0.0062(19) 0.002(2)
C2B 0.036(3) 0.049(3) 0.032(3) -0.017(2) -0.012(2) 0.006(2)
C3B 0.028(3) 0.067(4) 0.048(3) -0.033(3) -0.009(2) -0.004(3)
C4B 0.033(3) 0.049(3) 0.040(3) -0.025(3) 0.005(2) -0.014(2)
C5B 0.026(2) 0.029(2) 0.023(2) -0.0118(18) 0.0032(17) -0.0065(18)
C6B 0.046(3) 0.023(2) 0.023(2) -0.0048(18) 0.001(2) -0.010(2)
C7B 0.027(2) 0.031(3) 0.029(2) 0.006(2) 0.0081(19) 0.007(2)
C8B 0.031(3) 0.032(3) 0.028(2) 0.000(2) 0.0109(19) -0.001(2)
C9B 0.044(3) 0.038(3) 0.045(3) 0.006(3) 0.016(3) 0.006(3)
C10B 0.038(3) 0.042(3) 0.049(3) -0.007(3) 0.019(3) 0.005(2)
C11B 0.035(3) 0.041(3) 0.029(2) -0.008(2) 0.010(2) -0.010(2)
C12B 0.039(3) 0.032(2) 0.024(2) -0.0050(19) 0.0015(19) -0.016(2)
C13B 0.020(2) 0.026(2) 0.0179(19) 0.0006(16) 0.0023(16) -0.0046(17)
C14B 0.023(2) 0.029(2) 0.020(2) -0.0021(17) -0.0024(16) -0.0084(18)
C15B 0.021(2) 0.030(2) 0.021(2) -0.0030(17) -0.0042(16) -0.0044(18)
C16B 0.025(2) 0.027(2) 0.018(2) 0.0019(17) 0.0000(16) -0.0063(18)
C17B 0.023(2) 0.037(3) 0.029(2) 0.006(2) -0.0036(18) -0.012(2)
C18B 0.022(2) 0.040(3) 0.024(2) 0.004(2) -0.0034(17) -0.008(2)
C19B 0.022(2) 0.024(2) 0.0176(19) -0.0015(16) 0.0026(16) -0.0033(17)
C20B 0.024(2) 0.032(2) 0.022(2) -0.0021(18) -0.0013(17) -0.0097(19)
C21B 0.021(2) 0.031(2) 0.023(2) -0.0046(18) -0.0011(17) -0.0047(18)
C22B 0.024(2) 0.024(2) 0.021(2) -0.0063(17) 0.0010(16) -0.0008(17)
C23B 0.026(2) 0.027(2) 0.028(2) -0.0080(18) -0.0029(18) -0.0048(18)
C24B 0.022(2) 0.029(2) 0.020(2) -0.0051(17) -0.0027(16) -0.0050(18)
C25B 0.046(3) 0.022(2) 0.033(3) 0.0006(19) -0.009(2) -0.005(2)
C26B 0.039(3) 0.032(3) 0.028(2) 0.001(2) -0.011(2) -0.002(2)
C27B 0.034(3) 0.025(2) 0.027(2) -0.0024(18) -0.0039(19) -0.010(2)
C28B 0.037(3) 0.024(2) 0.036(3) -0.011(2) 0.006(2) -0.009(2)
C29B 0.028(2) 0.044(3) 0.028(2) -0.013(2) 0.0069(19) -0.011(2)
S2B 0.0272(6) 0.0260(6) 0.0328(6) 0.0012(5) -0.0055(5) -0.0082(5)
C30B 0.034(3) 0.035(3) 0.049(3) 0.003(2) -0.013(2) -0.011(2)
O1M 0.044(2) 0.070(3) 0.048(3) -0.019(2) -0.0007(19) -0.010(2)
C1M 0.048(4) 0.050(4) 0.045(3) -0.012(3) -0.008(3) -0.004(3)
O2M 0.080(5) 0.112(6) 0.082(5) -0.012(4) 0.004(3) -0.028(4)
C2M 0.141(10) 0.083(7) 0.092(7) -0.012(5) -0.019(7) -0.073(7)

loop_
_atom_type_symbol
_atom_type_description
_atom_type_scat_dispersion_real
_atom_type_scat_dispersion_imag
_atom_type_scat_source
C C 0.0033 0.0016 'International Tables Vol C Tables 4.2.6.8 and 6.1.1.4'
H H 0.0000 0.0000 'International Tables Vol C Tables 4.2.6.8 and 6.1.1.4'
N N 0.0061 0.0033 'International Tables Vol C Tables 4.2.6.8 and 6.1.1.4'
O O 0.0106 0.0060 'International Tables Vol C Tables 4.2.6.8 and 6.1.1.4'
F F 0.0171 0.0103 'International Tables Vol C Tables 4.2.6.8 and 6.1.1.4'
S S 0.1246 0.1234 'International Tables Vol C Tables 4.2.6.8 and 6.1.1.4'
Mn Mn 0.3368 0.7283 'International Tables Vol C Tables 4.2.6.8 and 6.1.1.4'

loop_
_geom_angle_atom_site_label_1
_geom_angle_atom_site_label_2
_geom_angle_atom_site_label_3
_geom_angle
C28A Mn1A C29A 86.7(2)
C28A Mn1A C27A 84.6(2)
C29A Mn1A C27A 88.4(2)
C28A Mn1A N3A 97.1(2)
C29A Mn1A N3A 93.22(19)
C27A Mn1A N3A 177.68(18)
C28A Mn1A N1A 95.20(19)
C29A Mn1A N1A 175.30(19)
C27A Mn1A N1A 96.02(17)
N3A Mn1A N1A 82.28(15)
C28A Mn1A N2A 175.45(19)
C29A Mn1A N2A 96.78(17)
C27A Mn1A N2A 98.40(17)
N3A Mn1A N2A 79.80(15)
N1A Mn1A N2A 81.12(14)
O2A S1A O1A 120.9(2)
O2A S1A N2A 104.90(18)
O1A S1A N2A 105.68(19)
O2A S1A C13A 108.3(2)
O1A S1A C13A 109.7(2)
N2A S1A C13A 106.46(19)
C5A N1A C1A 117.7(4)
C5A N1A Mn1A 116.2(3)
C1A N1A Mn1A 125.3(3)
C6A N2A C7A 112.1(3)
C6A N2A S1A 108.2(3)
C7A N2A S1A 109.4(3)
C6A N2A Mn1A 107.7(2)
C7A N2A Mn1A 107.5(3)
S1A N2A Mn1A 111.99(18)
C8A N3A C12A 117.9(4)
C8A N3A Mn1A 116.7(3)
C12A N3A Mn1A 125.1(4)
N5A N4A C16A 112.5(4)
N4A N5A C19A 113.2(4)
C22A N6A C26A 120.9(4)
C22A N6A C25A 121.0(4)
C26A N6A C25A 118.1(4)
N1A C1A C2A 122.9(5)
N1A C1A H1AA 118.5
C2A C1A H1AA 118.5
C3A C2A C1A 118.5(5)
C3A C2A H2AA 120.8
C1A C2A H2AA 120.8
C2A C3A C4A 119.3(4)
C2A C3A H3AA 120.3
C4A C3A H3AA 120.3
C3A C4A C5A 118.8(4)
C3A C4A H4AA 120.6
C5A C4A H4AA 120.6
N1A C5A C4A 122.8(4)
N1A C5A C6A 115.8(4)
C4A C5A C6A 121.2(4)
N2A C6A C5A 111.7(3)
N2A C6A H6AA 109.3
C5A C6A H6AA 109.3
N2A C6A H6AB 109.3
C5A C6A H6AB 109.3
H6AA C6A H6AB 107.9
C8A C7A N2A 110.7(4)
C8A C7A H7AA 109.5
N2A C7A H7AA 109.5
C8A C7A H7AB 109.5
N2A C7A H7AB 109.5
H7AA C7A H7AB 108.1
N3A C8A C9A 122.4(4)
N3A C8A C7A 116.2(4)
C9A C8A C7A 121.3(4)
C10A C9A C8A 118.3(5)
C10A C9A H9AA 120.8
C8A C9A H9AA 120.8
C11A C10A C9A 120.0(5)
C11A C10A H10A 120.0
C9A C10A H10A 120.0
C10A C11A C12A 119.0(5)
C10A C11A H11A 120.5
C12A C11A H11A 120.5
N3A C12A C11A 122.4(5)
N3A C12A H12A 118.8
C11A C12A H12A 118.8
C18A C13A C14A 120.8(4)
C18A C13A S1A 118.4(3)
C14A C13A S1A 120.7(4)
C15A C14A C13A 119.4(4)
C15A C14A H14A 120.3
C13A C14A H14A 120.3
C14A C15A C16A 120.1(4)
C14A C15A H15A 119.9
C16A C15A H15A 119.9
C15A C16A C17A 120.3(4)
C15A C16A N4A 125.9(4)
C17A C16A N4A 113.9(4)
C18A C17A C16A 119.8(5)
C18A C17A H17A 120.1
C16A C17A H17A 120.1
C17A C18A C13A 119.6(4)
C17A C18A H18A 120.2
C13A C18A H18A 120.2
C20A C19A C24A 118.8(4)
C20A C19A N5A 115.9(4)
C24A C19A N5A 125.3(4)
C21A C20A C19A 121.1(4)
C21A C20A H20A 119.5
C19A C20A H20A 119.5
C20A C21A C22A 120.5(4)
C20A C21A H21A 119.8
C22A C21A H21A 119.8
N6A C22A C21A 120.9(4)
N6A C22A C23A 121.0(4)
C21A C22A C23A 118.0(4)
C24A C23A C22A 120.7(4)
C24A C23A H23A 119.6
C22A C23A H23A 119.6
C23A C24A C19A 120.9(4)
C23A C24A H24A 119.5
C19A C24A H24A 119.5
N6A C25A H25A 109.5
N6A C25A H25B 109.5
H25A C25A H25B 109.5
N6A C25A H25C 109.5
H25A C25A H25C 109.5
H25B C25A H25C 109.5
N6A C26A H26A 109.5
N6A C26A H26B 109.5
H26A C26A H26B 109.5
N6A C26A H26C 109.5
H26A C26A H26C 109.5
H26B C26A H26C 109.5
O3A C27A Mn1A 172.1(4)
O4A C28A Mn1A 175.1(5)
O5A C29A Mn1A 174.8(4)
C28B Mn1B C27B 88.5(2)
C28B Mn1B C29B 88.2(2)
C27B Mn1B C29B 89.0(2)
C28B Mn1B N1B 95.3(2)
C27B Mn1B N1B 90.30(19)
C29B Mn1B N1B 176.4(2)
C28B Mn1B N3B 93.99(19)
C27B Mn1B N3B 176.82(19)
C29B Mn1B N3B 89.1(2)
N1B Mn1B N3B 91.42(15)
C28B Mn1B N2B 170.66(18)
C27B Mn1B N2B 99.87(18)
C29B Mn1B N2B 96.0(2)
N1B Mn1B N2B 80.67(15)
N3B Mn1B N2B 77.78(15)
O2B S1B O1B 120.7(2)
O2B S1B N2B 104.25(19)
O1B S1B N2B 105.9(2)
O2B S1B C13B 110.7(2)
O1B S1B C13B 108.6(2)
N2B S1B C13B 105.48(19)
C5B N1B C1B 117.7(4)
C5B N1B Mn1B 117.4(3)
C1B N1B Mn1B 124.6(3)
C6B N2B C7B 109.6(4)
C6B N2B S1B 110.5(3)
C7B N2B S1B 111.0(3)
C6B N2B Mn1B 109.0(3)
C7B N2B Mn1B 105.1(3)
S1B N2B Mn1B 111.65(18)
C8B N3B C12B 117.8(4)
C8B N3B Mn1B 115.3(3)
C12B N3B Mn1B 126.5(3)
N5B N4B C16B 111.5(4)
N4B N5B C19B 116.2(4)
C22B N6B C25B 121.4(4)
C22B N6B C26B 120.3(4)
C25B N6B C26B 117.6(4)
N1B C1B C2B 123.1(5)
N1B C1B H1BA 118.4
C2B C1B H1BA 118.4
C3B C2B C1B 118.5(5)
C3B C2B H2BA 120.8
C1B C2B H2BA 120.8
C2B C3B C4B 119.3(5)
C2B C3B H3BA 120.4
C4B C3B H3BA 120.4
C5B C4B C3B 118.8(5)
C5B C4B H4BA 120.6
C3B C4B H4BA 120.6
N1B C5B C4B 122.5(5)
N1B C5B C6B 116.3(4)
C4B C5B C6B 121.1(5)
C5B C6B N2B 112.8(4)
C5B C6B H6BA 109.0
N2B C6B H6BA 109.0
C5B C6B H6BB 109.0
N2B C6B H6BB 109.0
H6BA C6B H6BB 107.8
C8B C7B N2B 108.0(4)
C8B C7B H7BA 110.1
N2B C7B H7BA 110.1
C8B C7B H7BB 110.1
N2B C7B H7BB 110.1
H7BA C7B H7BB 108.4
N3B C8B C9B 122.4(5)
N3B C8B C7B 116.2(4)
C9B C8B C7B 121.4(5)
C10B C9B C8B 119.0(5)
C10B C9B H9BA 120.5
C8B C9B H9BA 120.5
C11B C10B C9B 119.2(5)
C11B C10B H10B 120.4
C9B C10B H10B 120.4
C10B C11B C12B 118.9(5)
C10B C11B H11B 120.5
C12B C11B H11B 120.5
N3B C12B C11B 122.6(5)
N3B C12B H12B 118.7
C11B C12B H12B 118.7
C14B C13B C18B 121.6(4)
C14B C13B S1B 118.1(4)
C18B C13B S1B 120.3(3)
C15B C14B C13B 119.6(4)
C15B C14B H14B 120.2
C13B C14B H14B 120.2
C14B C15B C16B 120.0(4)
C14B C15B H15B 120.0
C16B C15B H15B 120.0
C17B C16B C15B 119.9(4)
C17B C16B N4B 116.2(4)
C15B C16B N4B 123.9(4)
C18B C17B C16B 120.4(5)
C18B C17B H17B 119.8
C16B C17B H17B 119.8
C17B C18B C13B 118.6(4)
C17B C18B H18B 120.7
C13B C18B H18B 120.7
C20B C19B N5B 115.5(4)
C20B C19B C24B 118.0(4)
N5B C19B C24B 126.5(4)
C21B C20B C19B 121.8(4)
C21B C20B H20B 119.1
C19B C20B H20B 119.1
C20B C21B C22B 120.6(4)
C20B C21B H21B 119.7
C22B C21B H21B 119.7
N6B C22B C21B 121.0(4)
N6B C22B C23B 121.8(4)
C21B C22B C23B 117.2(4)
C24B C23B C22B 121.6(4)
C24B C23B H23B 119.2
C22B C23B H23B 119.2
C23B C24B C19B 120.5(4)
C23B C24B H24B 119.7
C19B C24B H24B 119.7
N6B C25B H25D 109.5
N6B C25B H25E 109.5
H25D C25B H25E 109.5
N6B C25B H25F 109.5
H25D C25B H25F 109.5
H25E C25B H25F 109.5
N6B C26B H26D 109.5
N6B C26B H26E 109.5
H26D C26B H26E 109.5
N6B C26B H26F 109.5
H26D C26B H26F 109.5
H26E C26B H26F 109.5
O3B C27B Mn1B 176.4(4)
O4B C28B Mn1B 178.6(6)
O5B C29B Mn1B 177.1(5)
O6A S2A O7A 113.6(6)
O6A S2A O8A 108.9(5)
O7A S2A O8A 129.9(6)
O6A S2A C30A 104.8(5)
O7A S2A C30A 101.0(6)
O8A S2A C30A 92.4(5)
F1A C30A F3A 102.3(9)
F1A C30A F2A 116.4(9)
F3A C30A F2A 128.1(10)
F1A C30A S2A 115.1(8)
F3A C30A S2A 100.2(7)
F2A C30A S2A 93.5(7)
O7C S2C O8C 107.6(4)
O7C S2C O6C 121.0(5)
O8C S2C O6C 108.1(5)
O7C S2C C30C 109.3(7)
O8C S2C C30C 110.8(6)
O6C S2C C30C 99.6(7)
F2C C30C F3C 120.8(14)
F2C C30C F1C 89.0(11)
F3C C30C F1C 117.5(12)
F2C C30C S2C 111.8(12)
F3C C30C S2C 117.0(11)
F1C C30C S2C 94.5(10)
O7B S2B O6B 115.4(5)
O8D S2B O6D 118.8(6)
O7B S2B O8B 116.3(5)
O6B S2B O8B 115.5(5)
O8D S2B O7D 115.7(7)
O6D S2B O7D 108.9(6)
O7B S2B C30B 102.7(4)
O8D S2B C30B 103.3(5)
O6B S2B C30B 100.0(4)
O6D S2B C30B 106.4(4)
O8B S2B C30B 103.5(3)
O7D S2B C30B 101.6(5)
F2D C30B F3D 113.2(8)
F1B C30B F3B 108.8(7)
F2D C30B F1D 105.6(8)
F3D C30B F1D 105.9(7)
F1B C30B F2B 100.9(6)
F3B C30B F2B 108.3(6)
F2D C30B S2B 114.5(6)
F1B C30B S2B 116.2(5)
F3D C30B S2B 110.5(6)
F3B C30B S2B 114.1(5)
F1D C30B S2B 106.4(5)
F2B C30B S2B 107.4(5)
C1M O1M H1M 109.5
O1M C1M H1M1 109.5
O1M C1M H1M2 109.5
H1M1 C1M H1M2 109.5
O1M C1M H1M3 109.5
H1M1 C1M H1M3 109.5
H1M2 C1M H1M3 109.5
C2M O2M H2M 109.5
O2M C2M H2M1 109.5
O2M C2M H2M2 109.5
H2M1 C2M H2M2 109.5
O2M C2M H2M3 109.5
H2M1 C2M H2M3 109.5
H2M2 C2M H2M3 109.5

loop_
_geom_bond_atom_site_label_1
_geom_bond_atom_site_label_2
_geom_bond_distance
Mn1A C28A 1.799(5)
Mn1A C29A 1.820(5)
Mn1A C27A 1.838(5)
Mn1A N3A 2.052(4)
Mn1A N1A 2.053(4)
Mn1A N2A 2.159(4)
S1A O2A 1.423(3)
S1A O1A 1.427(3)
S1A N2A 1.753(4)
S1A C13A 1.754(4)
O3A C27A 1.138(6)
O4A C28A 1.145(6)
O5A C29A 1.152(6)
N1A C5A 1.344(6)
N1A C1A 1.346(6)
N2A C6A 1.504(5)
N2A C7A 1.505(5)
N3A C8A 1.348(6)
N3A C12A 1.357(6)
N4A N5A 1.260(6)
N4A C16A 1.433(6)
N5A C19A 1.403(6)
N6A C22A 1.356(6)
N6A C26A 1.447(6)
N6A C25A 1.458(6)
C1A C2A 1.391(7)
C1A H1AA 0.9500
C2A C3A 1.380(8)
C2A H2AA 0.9500
C3A C4A 1.382(7)
C3A H3AA 0.9500
C4A C5A 1.388(6)
C4A H4AA 0.9500
C5A C6A 1.508(6)
C6A H6AA 0.9900
C6A H6AB 0.9900
C7A C8A 1.494(6)
C7A H7AA 0.9900
C7A H7AB 0.9900
C8A C9A 1.385(7)
C9A C10A 1.382(8)
C9A H9AA 0.9500
C10A C11A 1.372(9)
C10A H10A 0.9500
C11A C12A 1.373(8)
C11A H11A 0.9500
C12A H12A 0.9500
C13A C18A 1.391(7)
C13A C14A 1.399(6)
C14A C15A 1.378(7)
C14A H14A 0.9500
C15A C16A 1.391(7)
C15A H15A 0.9500
C16A C17A 1.400(7)
C17A C18A 1.379(7)
C17A H17A 0.9500
C18A H18A 0.9500
C19A C20A 1.396(7)
C19A C24A 1.402(7)
C20A C21A 1.392(6)
C20A H20A 0.9500
C21A C22A 1.410(6)
C21A H21A 0.9500
C22A C23A 1.422(6)
C23A C24A 1.382(6)
C23A H23A 0.9500
C24A H24A 0.9500
C25A H25A 0.9800
C25A H25B 0.9800
C25A H25C 0.9800
C26A H26A 0.9800
C26A H26B 0.9800
C26A H26C 0.9800
Mn1B C28B 1.807(5)
Mn1B C27B 1.809(5)
Mn1B C29B 1.829(5)
Mn1B N1B 2.045(4)
Mn1B N3B 2.055(4)
Mn1B N2B 2.158(4)
S1B O2B 1.425(3)
S1B O1B 1.428(4)
S1B N2B 1.741(4)
S1B C13B 1.761(5)
O3B C27B 1.154(6)
O4B C28B 1.144(6)
O5B C29B 1.142(6)
N1B C5B 1.347(6)
N1B C1B 1.352(6)
N2B C6B 1.503(6)
N2B C7B 1.506(6)
N3B C8B 1.348(6)
N3B C12B 1.349(6)
N4B N5B 1.275(5)
N4B C16B 1.434(6)
N5B C19B 1.398(6)
N6B C22B 1.366(6)
N6B C25B 1.452(7)
N6B C26B 1.462(6)
C1B C2B 1.376(8)
C1B H1BA 0.9500
C2B C3B 1.375(10)
C2B H2BA 0.9500
C3B C4B 1.396(9)
C3B H3BA 0.9500
C4B C5B 1.373(7)
C4B H4BA 0.9500
C5B C6B 1.495(7)
C6B H6BA 0.9900
C6B H6BB 0.9900
C7B C8B 1.503(6)
C7B H7BA 0.9900
C7B H7BB 0.9900
C8B C9B 1.386(7)
C9B C10B 1.381(8)
C9B H9BA 0.9500
C10B C11B 1.376(8)
C10B H10B 0.9500
C11B C12B 1.385(7)
C11B H11B 0.9500
C12B H12B 0.9500
C13B C14B 1.395(6)
C13B C18B 1.395(7)
C14B C15B 1.371(6)
C14B H14B 0.9500
C15B C16B 1.404(7)
C15B H15B 0.9500
C16B C17B 1.401(6)
C17B C18B 1.387(7)
C17B H17B 0.9500
C18B H18B 0.9500
C19B C20B 1.397(6)
C19B C24B 1.412(6)
C20B C21B 1.374(7)
C20B H20B 0.9500
C21B C22B 1.408(7)
C21B H21B 0.9500
C22B C23B 1.426(6)
C23B C24B 1.363(7)
C23B H23B 0.9500
C24B H24B 0.9500
C25B H25D 0.9800
C25B H25E 0.9800
C25B H25F 0.9800
C26B H26D 0.9800
C26B H26E 0.9800
C26B H26F 0.9800
S2A O6A 1.412(8)
S2A O7A 1.539(12)
S2A O8A 1.635(8)
S2A C30A 1.795(11)
F1A C30A 1.322(12)
F2A C30A 1.521(15)
F3A C30A 1.413(14)
S2C O7C 1.394(9)
S2C O8C 1.446(3)
S2C O6C 1.483(10)
S2C C30C 1.758(18)
F1C C30C 1.66(2)
F2C C30C 1.346(19)
F3C C30C 1.388(18)
S2B O7B 1.398(8)
S2B O8D 1.403(11)
S2B O6B 1.432(8)
S2B O6D 1.449(9)
S2B O8B 1.454(7)
S2B O7D 1.479(12)
S2B C30B 1.830(6)
C30B F2D 1.239(11)
C30B F1B 1.293(10)
C30B F3D 1.308(11)
C30B F3B 1.314(10)
C30B F1D 1.395(11)
C30B F2B 1.427(10)
O1M C1M 1.402(8)
O1M H1M 0.8400
C1M H1M1 0.9800
C1M H1M2 0.9800
C1M H1M3 0.9800
O2M C2M 1.372(11)
O2M H2M 0.8400
C2M H2M1 0.9800
C2M H2M2 0.9800
C2M H2M3 0.9800
